data_7051717
loop_
_publ_author_name
'Palacios, MaAngeles'
'Rodr\'iguez-Di\'eguez, Antonio'
'Sironi, Angelo'
'Herrera, Juan Manuel'
'Mota, Antonio J.'
'Moreno, Virtudes'
'Cano, Joan'
'Colacio, Enrique'

_publ_section_title
;
 Double and triple stranded mesocates containing the bis(bidentate)
 bridging ligand 1,3-bis(pyridine-2-carboxamide)benzene. Structure,
 properties and DNA interaction
;
_journal_issue 9
_journal_name_full 'New Journal of Chemistry'
_journal_page_first 1901
_journal_paper_doi 10.1039/b905330a
_journal_volume 33
_journal_year 2009
_chemical_formula_sum 'C50 H36 Cu2 F12 Mn N10 O10'
_chemical_formula_weight 1346.91
_chemical_name_systematic
;
?
;
_space_group_IT_number 2
_symmetry_cell_setting triclinic
_symmetry_space_group_name_Hall '-P 1'
_symmetry_space_group_name_H-M 'P -1'
_atom_sites_solution_hydrogens geom
_atom_sites_solution_primary direct
_atom_sites_solution_secondary difmap
_audit_creation_method SHELXL-97
_cell_angle_alpha 72.468(2)
_cell_angle_beta 71.400(2)
_cell_angle_gamma 63.689(2)
_cell_formula_units_Z 1
_cell_length_a 11.248(2)
_cell_length_b 12.108(2)
_cell_length_c 12.458(2)
_cell_measurement_reflns_used 3450
_cell_measurement_temperature 293(2)
_cell_measurement_theta_max 22.438
_cell_measurement_theta_min 2.212
_cell_volume 1415.7(4)
_computing_cell_refinement 'Bruker APEXII'
_computing_data_collection 'Bruker APEXII'
_computing_data_reduction 'Bruker APEXII'
_computing_molecular_graphics 'Bruker SHELXTL'
_computing_publication_material 'SHELXL-97 (Sheldrick, 1997)'
_computing_structure_refinement 'SHELXL-97 (Sheldrick, 1997)'
_computing_structure_solution 'SHELXS-97 (Sheldrick, 1990)'
_diffrn_ambient_temperature 293(2)
_diffrn_measured_fraction_theta_full 0.967
_diffrn_measured_fraction_theta_max 0.967
_diffrn_radiation_monochromator graphite
_diffrn_radiation_source 'fine-focus sealed tube'
_diffrn_radiation_type MoK\a
_diffrn_radiation_wavelength 0.71073
_diffrn_reflns_av_R_equivalents 0.0364
_diffrn_reflns_av_sigmaI/netI 0.0544
_diffrn_reflns_limit_h_max 14
_diffrn_reflns_limit_h_min -14
_diffrn_reflns_limit_k_max 15
_diffrn_reflns_limit_k_min -15
_diffrn_reflns_limit_l_max 16
_diffrn_reflns_limit_l_min -16
_diffrn_reflns_number 16405
_diffrn_reflns_theta_full 27.52
_diffrn_reflns_theta_max 27.52
_diffrn_reflns_theta_min 1.76
_exptl_absorpt_coefficient_mu 1.068
_exptl_absorpt_correction_T_max 0.746
_exptl_absorpt_correction_T_min 0.647
_exptl_absorpt_correction_type multi-scan
_exptl_absorpt_process_details '(SADABS; Sheldrick, 2004)'
_exptl_crystal_colour green
_exptl_crystal_density_diffrn 1.580
_exptl_crystal_density_method 'not measured'
_exptl_crystal_description prismatic
_exptl_crystal_F_000 677
_exptl_crystal_size_max 0.12
_exptl_crystal_size_mid 0.12
_exptl_crystal_size_min 0.10
_refine_diff_density_max 1.610
_refine_diff_density_min -0.705
_refine_diff_density_rms 0.111
_refine_ls_extinction_method none
_refine_ls_goodness_of_fit_ref 1.045
_refine_ls_hydrogen_treatment mixed
_refine_ls_matrix_type full
_refine_ls_number_parameters 368
_refine_ls_number_reflns 6279
_refine_ls_number_restraints 12
_refine_ls_restrained_S_all 1.064
_refine_ls_R_factor_all 0.0912
_refine_ls_R_factor_gt 0.0694
_refine_ls_shift/su_max 0.001
_refine_ls_shift/su_mean 0.000
_refine_ls_structure_factor_coef Fsqd
_refine_ls_weighting_details 'calc w=1/[\s^2^(Fo^2^)+(0.1212P)^2^+1.5429P] where P=(Fo^2^+2Fc^2^)/3'
_refine_ls_weighting_scheme calc
_refine_ls_wR_factor_gt 0.1935
_refine_ls_wR_factor_ref 0.2107
_reflns_number_gt 4622
_reflns_number_total 6279
_reflns_threshold_expression >2sigma(I)
_cod_data_source_file b905330a.txt
_cod_data_source_block 1
_cod_depositor_comments
;
The following automatic conversions were performed:
'_exptl_absorpt_correction_type' value 'MULTI-SCAN' changed to
'multi-scan' according to
'/home/saulius/struct/CIF-dictionaries/cif_core.dic' dictionary named
'cif_core.dic' version 2.4.1 from 2010-06-29.

Automatic conversion script
Id: cif_fix_enum 1527 2010-12-29 10:47:43Z saulius 
;
_cod_original_cell_volume 1415.6(4)
_cod_original_sg_symbol_H-M P-1
_cod_database_code 7051717

loop_
_symmetry_equiv_pos_as_xyz
'x, y, z'
'-x, -y, -z'

loop_
_atom_site_label
_atom_site_type_symbol
_atom_site_fract_x
_atom_site_fract_y
_atom_site_fract_z
_atom_site_U_iso_or_equiv
_atom_site_adp_type
_atom_site_occupancy
_atom_site_symmetry_multiplicity
_atom_site_calc_flag
_atom_site_refinement_flags
_atom_site_disorder_assembly
_atom_site_disorder_group
Cu1 Cu 0.11250(5) 0.16192(6) 0.63443(5) 0.0401(2) Uani 1 1 d . . .
Mn2 Mn 0.5000 0.0000 0.0000 0.0317(2) Uani 1 2 d S . .
N1C N -0.2912(4) -0.1800(4) 0.4073(3) 0.0396(8) Uiso 1 1 d . . .
C2C C -0.3498(6) -0.1994(5) 0.3413(5) 0.0568(13) Uiso 1 1 d . . .
H2C H -0.3040 -0.2086 0.2659 0.068 Uiso 1 1 calc R . .
C3C C -0.4743(6) -0.2062(6) 0.3798(5) 0.0648(17) Uani 1 1 d . . .
H3C H -0.5116 -0.2214 0.3316 0.078 Uiso 1 1 calc R . .
C4C C -0.5433(6) -0.1911(5) 0.4883(5) 0.0561(13) Uiso 1 1 d . . .
H4C H -0.6285 -0.1958 0.5159 0.067 Uiso 1 1 calc R . .
C5C C -0.4856(5) -0.1683(5) 0.5579(5) 0.0490(12) Uiso 1 1 d . . .
H5C H -0.5320 -0.1555 0.6325 0.059 Uiso 1 1 calc R . .
C6C C -0.3584(4) -0.1650(4) 0.5148(4) 0.0355(9) Uiso 1 1 d . . .
C7C C -0.2875(4) -0.1444(4) 0.5859(4) 0.0357(9) Uani 1 1 d . . .
O8C O -0.3429(4) -0.1369(4) 0.6885(3) 0.0520(9) Uani 1 1 d . . .
N9C N -0.1678(4) -0.1414(3) 0.5288(3) 0.0340(8) Uiso 1 1 d . . .
N1D N -0.0437(4) 0.3356(4) 0.6738(4) 0.0423(9) Uani 1 1 d . . .
C2D C -0.0375(6) 0.4431(5) 0.6762(5) 0.0581(14) Uani 1 1 d . . .
H2D H 0.0468 0.4491 0.6549 0.070 Uiso 1 1 calc R . .
C3D C -0.1507(7) 0.5442(5) 0.7087(6) 0.0683(17) Uani 1 1 d . . .
H3D H -0.1428 0.6173 0.7092 0.082 Uiso 1 1 calc R . .
C4D C -0.2747(7) 0.5368(6) 0.7402(6) 0.0693(17) Uani 1 1 d . . .
H4D H -0.3526 0.6045 0.7631 0.083 Uiso 1 1 calc R . .
C5D C -0.2831(5) 0.4271(5) 0.7377(5) 0.0550(14) Uani 1 1 d . . .
H5D H -0.3671 0.4205 0.7576 0.066 Uiso 1 1 calc R . .
C6D C -0.1653(5) 0.3273(4) 0.7054(4) 0.0382(10) Uani 1 1 d . . .
C7D C -0.1681(5) 0.2042(4) 0.7069(4) 0.0379(10) Uani 1 1 d . . .
O8D O -0.2798(3) 0.1937(3) 0.7370(3) 0.0527(9) Uani 1 1 d . . .
N9D N -0.0466(3) 0.1180(3) 0.6762(3) 0.0323(8) Uani 1 1 d . . .
C11E C 0.0853(5) -0.1031(5) 0.6881(4) 0.0394(10) Uani 1 1 d . . .
H11E H 0.1431 -0.0949 0.7218 0.047 Uiso 1 1 calc R . .
C12E C 0.1146(5) -0.2195(5) 0.6637(4) 0.0454(11) Uani 1 1 d . . .
H12E H 0.1909 -0.2888 0.6824 0.055 Uiso 1 1 calc R . .
C13E C 0.0305(5) -0.2311(5) 0.6119(4) 0.0431(11) Uani 1 1 d . . .
H13E H 0.0514 -0.3076 0.5936 0.052 Uiso 1 1 calc R . .
C14E C -0.0860(4) -0.1286(4) 0.5869(3) 0.0328(9) Uani 1 1 d . . .
C15E C -0.1158(4) -0.0144(4) 0.6127(3) 0.0341(9) Uani 1 1 d . . .
H15E H -0.1942 0.0537 0.5967 0.041 Uiso 1 1 calc R . .
C16E C -0.0297(4) -0.0002(4) 0.6622(3) 0.0301(8) Uani 1 1 d . . .
C4I C 0.6476(5) 0.2566(5) 0.0601(5) 0.0503(13) Uani 1 1 d D . .
C5I C 0.5550(5) 0.2165(4) 0.0259(4) 0.0370(10) Uani 1 1 d . . .
O6I O 0.5936(3) 0.1025(3) 0.0360(3) 0.0393(7) Uani 1 1 d . . .
C4K C 0.2331(9) 0.4036(6) -0.0864(9) 0.105(3) Uani 1 1 d D . .
C5K C 0.3512(5) 0.2888(4) -0.0479(5) 0.0448(11) Uani 1 1 d . . .
O6K O 0.3577(3) 0.1880(3) -0.0597(3) 0.0450(8) Uani 1 1 d . . .
C7K C 0.4400(5) 0.3124(5) -0.0105(5) 0.0460(12) Uani 1 1 d . . .
O1G O 0.3645(4) 0.0038(4) 0.1636(3) 0.0511(10) Uani 1 1 d . . .
N1O N 0.1278(5) 0.1044(5) 0.8173(4) 0.0516(11) Uani 1 1 d . . .
C2O C 0.1125(5) 0.1019(5) 0.9112(5) 0.0466(12) Uani 1 1 d . . .
C3O C 0.0890(6) 0.0998(7) 1.0335(5) 0.0629(16) Uani 1 1 d . . .
H3O1 H -0.0027 0.1549 1.0599 0.094 Uiso 1 1 calc R . .
H3O2 H 0.1510 0.1272 1.0455 0.094 Uiso 1 1 calc R . .
H3O3 H 0.1029 0.0160 1.0757 0.094 Uiso 1 1 calc R . .
F1 F 0.7714(4) 0.2158(5) -0.0021(4) 0.0902(13) Uani 1 1 d D . .
F2 F 0.6588(5) 0.2085(5) 0.1660(3) 0.0984(15) Uani 1 1 d D . .
F3 F 0.6112(5) 0.3773(4) 0.0459(6) 0.123(2) Uani 1 1 d D . .
F4 F 0.1946(6) 0.4998(5) -0.0471(7) 0.161(3) Uani 1 1 d D . .
F5 F 0.1386(7) 0.3816(5) -0.0919(11) 0.212(5) Uani 1 1 d D . .
F6 F 0.2686(11) 0.4479(9) -0.1967(8) 0.281(7) Uani 1 1 d D . .
H7K H 0.417(5) 0.400(5) -0.007(4) 0.046(14) Uiso 1 1 d . . .
H1G H 0.338(6) -0.045(5) 0.184(5) 0.042(16) Uiso 1 1 d . . .
H2G H 0.347(6) 0.051(6) 0.202(6) 0.059(19) Uiso 1 1 d . . .

loop_
_atom_site_aniso_label
_atom_site_aniso_U_11
_atom_site_aniso_U_22
_atom_site_aniso_U_33
_atom_site_aniso_U_23
_atom_site_aniso_U_13
_atom_site_aniso_U_12
Cu1 0.0363(3) 0.0589(4) 0.0386(3) -0.0241(3) 0.0053(2) -0.0296(3)
Mn2 0.0323(5) 0.0342(5) 0.0317(5) -0.0112(4) -0.0005(4) -0.0166(4)
C3C 0.063(4) 0.095(5) 0.059(3) 0.000(3) -0.024(3) -0.052(3)
C7C 0.034(2) 0.041(2) 0.037(2) -0.0148(19) 0.0013(18) -0.0201(19)
O8C 0.052(2) 0.080(3) 0.0397(18) -0.0281(18) 0.0104(16) -0.042(2)
N1D 0.038(2) 0.042(2) 0.050(2) -0.0149(18) -0.0018(17) -0.0203(18)
C2D 0.058(3) 0.051(3) 0.074(4) -0.015(3) -0.004(3) -0.033(3)
C3D 0.075(4) 0.044(3) 0.084(4) -0.018(3) 0.001(3) -0.029(3)
C4D 0.068(4) 0.051(3) 0.078(4) -0.026(3) 0.000(3) -0.016(3)
C5D 0.043(3) 0.049(3) 0.064(3) -0.016(3) 0.006(2) -0.018(2)
C6D 0.038(2) 0.042(2) 0.036(2) -0.0111(19) -0.0022(19) -0.018(2)
C7D 0.038(2) 0.047(3) 0.034(2) -0.0102(19) -0.0024(19) -0.024(2)
O8D 0.0329(17) 0.054(2) 0.075(3) -0.0263(18) 0.0063(16) -0.0236(16)
N9D 0.0301(18) 0.042(2) 0.0308(18) -0.0141(15) -0.0009(14) -0.0184(16)
C11E 0.036(2) 0.054(3) 0.036(2) -0.011(2) -0.0088(19) -0.022(2)
C12E 0.039(3) 0.043(3) 0.051(3) -0.005(2) -0.014(2) -0.012(2)
C13E 0.045(3) 0.040(2) 0.048(3) -0.008(2) -0.007(2) -0.021(2)
C14E 0.032(2) 0.048(2) 0.0256(19) -0.0080(18) -0.0009(16) -0.0245(19)
C15E 0.031(2) 0.045(2) 0.028(2) -0.0108(18) 0.0019(17) -0.0193(19)
C16E 0.028(2) 0.040(2) 0.0251(19) -0.0102(17) 0.0015(16) -0.0179(18)
C4I 0.048(3) 0.048(3) 0.068(4) -0.013(3) -0.023(3) -0.021(2)
C5I 0.037(2) 0.040(2) 0.040(2) -0.0125(19) -0.0040(19) -0.020(2)
O6I 0.0368(16) 0.0372(17) 0.0508(19) -0.0134(14) -0.0117(14) -0.0156(14)
C4K 0.114(7) 0.046(4) 0.183(10) -0.026(5) -0.111(7) 0.003(4)
C5K 0.040(3) 0.038(2) 0.058(3) -0.013(2) -0.016(2) -0.009(2)
O6K 0.0397(17) 0.0452(19) 0.056(2) -0.0138(16) -0.0173(15) -0.0142(15)
C7K 0.044(3) 0.035(2) 0.064(3) -0.016(2) -0.019(2) -0.011(2)
O1G 0.065(2) 0.064(3) 0.0365(19) -0.0207(18) 0.0140(17) -0.045(2)
N1O 0.056(3) 0.073(3) 0.040(2) -0.009(2) -0.010(2) -0.037(2)
C2O 0.038(2) 0.064(3) 0.046(3) -0.008(2) -0.010(2) -0.028(2)
C3O 0.056(3) 0.105(5) 0.040(3) -0.019(3) -0.007(2) -0.042(3)
F1 0.059(2) 0.132(4) 0.106(3) -0.041(3) -0.003(2) -0.058(2)
F2 0.120(4) 0.160(4) 0.065(2) -0.008(3) -0.037(2) -0.094(3)
F3 0.124(4) 0.055(2) 0.240(7) -0.030(3) -0.109(4) -0.030(2)
F4 0.131(5) 0.083(3) 0.289(9) -0.098(4) -0.142(6) 0.046(3)
F5 0.117(5) 0.078(4) 0.483(16) -0.052(6) -0.187(8) 0.007(3)
F6 0.276(13) 0.192(9) 0.211(10) 0.038(7) -0.150(9) 0.069(8)

loop_
_atom_type_symbol
_atom_type_description
_atom_type_scat_dispersion_real
_atom_type_scat_dispersion_imag
_atom_type_scat_source
C C 0.0033 0.0016 'International Tables Vol C Tables 4.2.6.8 and 6.1.1.4'
H H 0.0000 0.0000 'International Tables Vol C Tables 4.2.6.8 and 6.1.1.4'
N N 0.0061 0.0033 'International Tables Vol C Tables 4.2.6.8 and 6.1.1.4'
O O 0.0106 0.0060 'International Tables Vol C Tables 4.2.6.8 and 6.1.1.4'
F F 0.0171 0.0103 'International Tables Vol C Tables 4.2.6.8 and 6.1.1.4'
Mn Mn 0.3368 0.7283 'International Tables Vol C Tables 4.2.6.8 and 6.1.1.4'
Cu Cu 0.3201 1.2651 'International Tables Vol C Tables 4.2.6.8 and 6.1.1.4'

loop_
_geom_angle_atom_site_label_1
_geom_angle_atom_site_label_2
_geom_angle_atom_site_label_3
_geom_angle
_geom_angle_site_symmetry_1
_geom_angle_site_symmetry_3
_geom_angle_publ_flag
N9D Cu1 N9C 96.47(14) . 2_556 ?
N9D Cu1 N1C 171.63(15) . 2_556 ?
N9C Cu1 N1C 81.44(15) 2_556 2_556 ?
N9D Cu1 N1D 80.26(15) . . ?
N9C Cu1 N1D 117.07(15) 2_556 . ?
N1C Cu1 N1D 107.94(15) 2_556 . ?
N9D Cu1 N1O 89.82(15) . . ?
N9C Cu1 N1O 154.55(17) 2_556 . ?
N1C Cu1 N1O 88.77(16) 2_556 . ?
N1D Cu1 N1O 88.26(17) . . ?
O1G Mn2 O1G 180.0(3) 2_655 . ?
O1G Mn2 O6I 87.28(14) 2_655 . ?
O1G Mn2 O6I 92.72(14) . . ?
O1G Mn2 O6I 92.72(14) 2_655 2_655 ?
O1G Mn2 O6I 87.28(14) . 2_655 ?
O6I Mn2 O6I 180.00(15) . 2_655 ?
O1G Mn2 O6K 92.06(16) 2_655 . ?
O1G Mn2 O6K 87.94(16) . . ?
O6I Mn2 O6K 83.43(12) . . ?
O6I Mn2 O6K 96.57(12) 2_655 . ?
O1G Mn2 O6K 87.94(16) 2_655 2_655 ?
O1G Mn2 O6K 92.06(16) . 2_655 ?
O6I Mn2 O6K 96.57(12) . 2_655 ?
O6I Mn2 O6K 83.43(12) 2_655 2_655 ?
O6K Mn2 O6K 180.0(3) . 2_655 ?
C2C N1C C6C 118.4(4) . . ?
C2C N1C Cu1 128.5(4) . 2_556 ?
C6C N1C Cu1 113.0(3) . 2_556 ?
N1C C2C C3C 122.5(6) . . ?
C4C C3C C2C 119.6(6) . . ?
C3C C4C C5C 118.9(5) . . ?
C6C C5C C4C 118.7(5) . . ?
N1C C6C C5C 121.8(4) . . ?
N1C C6C C7C 116.4(4) . . ?
C5C C6C C7C 121.8(4) . . ?
O8C C7C N9C 128.4(4) . . ?
O8C C7C C6C 118.6(4) . . ?
N9C C7C C6C 112.9(4) . . ?
C7C N9C C14E 119.2(4) . . ?
C7C N9C Cu1 116.2(3) . 2_556 ?
C14E N9C Cu1 124.5(3) . 2_556 ?
C6D N1D C2D 118.5(4) . . ?
C6D N1D Cu1 110.3(3) . . ?
C2D N1D Cu1 131.2(4) . . ?
N1D C2D C3D 122.5(5) . . ?
C4D C3D C2D 119.5(5) . . ?
C3D C4D C5D 118.9(6) . . ?
C6D C5D C4D 119.3(5) . . ?
N1D C6D C5D 121.4(4) . . ?
N1D C6D C7D 117.2(4) . . ?
C5D C6D C7D 121.4(4) . . ?
O8D C7D N9D 127.9(4) . . ?
O8D C7D C6D 118.4(4) . . ?
N9D C7D C6D 113.7(4) . . ?
C7D N9D C16E 121.8(3) . . ?
C7D N9D Cu1 118.6(3) . . ?
C16E N9D Cu1 119.3(3) . . ?
C16E C11E C12E 120.2(4) . . ?
C13E C12E C11E 119.9(4) . . ?
C12E C13E C14E 120.2(4) . . ?
C15E C14E C13E 119.7(4) . . ?
C15E C14E N9C 121.1(4) . . ?
C13E C14E N9C 119.1(4) . . ?
C14E C15E C16E 120.8(4) . . ?
C11E C16E C15E 119.1(4) . . ?
C11E C16E N9D 117.9(4) . . ?
C15E C16E N9D 122.6(4) . . ?
F2 C4I F3 107.8(5) . . ?
F2 C4I F1 105.4(5) . . ?
F3 C4I F1 105.5(5) . . ?
F2 C4I C5I 112.0(4) . . ?
F3 C4I C5I 114.9(4) . . ?
F1 C4I C5I 110.6(4) . . ?
O6I C5I C7K 129.4(4) . . ?
O6I C5I C4I 113.9(4) . . ?
C7K C5I C4I 116.7(4) . . ?
C5I O6I Mn2 128.3(3) . . ?
F5 C4K F4 113.2(8) . . ?
F5 C4K F6 97.7(8) . . ?
F4 C4K F6 99.4(8) . . ?
F5 C4K C5K 114.7(6) . . ?
F4 C4K C5K 118.7(6) . . ?
F6 C4K C5K 109.7(8) . . ?
O6K C5K C7K 129.5(4) . . ?
O6K C5K C4K 115.0(5) . . ?
C7K C5K C4K 115.4(5) . . ?
C5K O6K Mn2 126.5(3) . . ?
C5K C7K C5I 122.2(4) . . ?
C2O N1O Cu1 163.9(5) . . ?
N1O C2O C3O 178.5(5) . . ?

loop_
_geom_bond_atom_site_label_1
_geom_bond_atom_site_label_2
_geom_bond_distance
_geom_bond_site_symmetry_2
_geom_bond_publ_flag
Cu1 N9D 1.959(3) . ?
Cu1 N9C 1.986(4) 2_556 ?
Cu1 N1C 2.004(4) 2_556 ?
Cu1 N1D 2.132(4) . ?
Cu1 N1O 2.212(4) . ?
Mn2 O1G 2.119(4) 2_655 ?
Mn2 O1G 2.119(4) . ?
Mn2 O6I 2.155(3) . ?
Mn2 O6I 2.155(3) 2_655 ?
Mn2 O6K 2.192(3) . ?
Mn2 O6K 2.192(3) 2_655 ?
N1C C2C 1.329(7) . ?
N1C C6C 1.332(6) . ?
N1C Cu1 2.004(4) 2_556 ?
C2C C3C 1.360(8) . ?
C3C C4C 1.347(8) . ?
C4C C5C 1.383(8) . ?
C5C C6C 1.373(7) . ?
C6C C7C 1.498(6) . ?
C7C O8C 1.241(5) . ?
C7C N9C 1.318(5) . ?
N9C C14E 1.419(5) . ?
N9C Cu1 1.986(4) 2_556 ?
N1D C6D 1.339(6) . ?
N1D C2D 1.344(6) . ?
C2D C3D 1.367(8) . ?
C3D C4D 1.359(9) . ?
C4D C5D 1.384(8) . ?
C5D C6D 1.383(7) . ?
C6D C7D 1.498(6) . ?
C7D O8D 1.244(5) . ?
C7D N9D 1.321(6) . ?
N9D C16E 1.415(5) . ?
C11E C16E 1.388(6) . ?
C11E C12E 1.404(7) . ?
C12E C13E 1.375(7) . ?
C13E C14E 1.393(7) . ?
C14E C15E 1.384(6) . ?
C15E C16E 1.392(6) . ?
C4I F2 1.294(6) . ?
C4I F3 1.302(6) . ?
C4I F1 1.309(6) . ?
C4I C5I 1.536(6) . ?
C5I O6I 1.228(5) . ?
C5I C7K 1.397(7) . ?
C4K F5 1.231(8) . ?
C4K F4 1.243(8) . ?
C4K F6 1.316(12) . ?
C4K C5K 1.515(8) . ?
C5K O6K 1.239(6) . ?
C5K C7K 1.389(7) . ?
N1O C2O 1.120(6) . ?
C2O C3O 1.455(7) . ?
